data_4025874
loop_
_publ_author_name
'Lisa M. Jordan'
'Paul D. Boyle'
'Andrew L. Sargent'
'William E. Allen'

_publ_section_title
;
 Binding of Carboxylic Acids by Fluorescent Pyridyl Ureas
;
_journal_name_full 'Journal of Organic Chemistry'
_journal_page_first 8450
_journal_page_last 8456
_journal_paper_doi 10.1021/jo101730w
_journal_volume 75
_journal_year 2010
_chemical_formula_sum 'C20 H23 N3 O'
_chemical_formula_weight 321.41
_chemical_name_systematic
; 
 ? 
;
_space_group_IT_number 61
_symmetry_cell_setting orthorhombic
_symmetry_space_group_name_Hall '-P 2ac 2ab'
_symmetry_space_group_name_H-M 'P b c a'
_atom_sites_solution_hydrogens geom
_atom_sites_solution_primary direct
_atom_sites_solution_secondary difmap
_audit_creation_method SHELXL-97
_cell_angle_alpha 90.00
_cell_angle_beta 90.00
_cell_angle_gamma 90.00
_cell_formula_units_Z 16
_cell_length_a 13.3258(7)
_cell_length_b 18.9082(9)
_cell_length_c 29.0052(15)
_cell_measurement_reflns_used 9942
_cell_measurement_temperature 173
_cell_measurement_theta_max 20.09
_cell_measurement_theta_min 2.34
_cell_volume 7308.4(6)
_computing_cell_refinement SAINT
_computing_data_collection Apex2
_computing_data_reduction SAINT
_computing_molecular_graphics NRCVAX
_computing_publication_material cif2tables.py
_computing_structure_refinement XL
_computing_structure_solution SIR92
_diffrn_ambient_temperature 173
_diffrn_measured_fraction_theta_full 0.991
_diffrn_measured_fraction_theta_max 0.991
_diffrn_measurement_device_type 'Bruker-Nonius Kappa Axis X8 Apex2'
_diffrn_measurement_method 'omega and phi scans'
_diffrn_radiation_monochromator graphite
_diffrn_radiation_source 'fine-focus sealed tube'
_diffrn_radiation_type MoK\a
_diffrn_radiation_wavelength 0.71073
_diffrn_reflns_av_R_equivalents 0.0872
_diffrn_reflns_av_sigmaI/netI 0.0370
_diffrn_reflns_limit_h_max 13
_diffrn_reflns_limit_h_min -13
_diffrn_reflns_limit_k_max 18
_diffrn_reflns_limit_k_min -18
_diffrn_reflns_limit_l_max 28
_diffrn_reflns_limit_l_min -28
_diffrn_reflns_number 72649
_diffrn_reflns_theta_full 20.91
_diffrn_reflns_theta_max 20.91
_diffrn_reflns_theta_min 2.00
_exptl_absorpt_coefficient_mu 0.073
_exptl_absorpt_correction_T_max 0.9937
_exptl_absorpt_correction_T_min 0.9592
_exptl_absorpt_correction_type multi-scan
_exptl_absorpt_process_details SADABS
_exptl_crystal_colour colourless
_exptl_crystal_density_diffrn 1.168
_exptl_crystal_density_method 'not measured'
_exptl_crystal_description prism
_exptl_crystal_F_000 2752
_exptl_crystal_size_max 0.57
_exptl_crystal_size_mid 0.18
_exptl_crystal_size_min 0.09
_refine_diff_density_max 0.513
_refine_diff_density_min -0.422
_refine_diff_density_rms 0.052
_refine_ls_extinction_coef 0.0004(5)
_refine_ls_extinction_expression Fc^*^=kFc[1+0.001xFc^2^\l^3^/sin(2\q)]^-1/4^
_refine_ls_extinction_method SHELXL
_refine_ls_goodness_of_fit_ref 1.027
_refine_ls_hydrogen_treatment constr
_refine_ls_matrix_type full
_refine_ls_number_parameters 436
_refine_ls_number_reflns 3849
_refine_ls_number_restraints 18
_refine_ls_restrained_S_all 1.049
_refine_ls_R_factor_all 0.1402
_refine_ls_R_factor_gt 0.0920
_refine_ls_shift/su_max 0.000
_refine_ls_shift/su_mean 0.000
_refine_ls_structure_factor_coef Fsqd
_refine_ls_weighting_details 'calc w=1/[\s^2^(Fo^2^)+(0.1667P)^2^+10.9060P] where P=(Fo^2^+2Fc^2^)/3'
_refine_ls_weighting_scheme calc
_refine_ls_wR_factor_gt 0.2560
_refine_ls_wR_factor_ref 0.3037
_reflns_number_gt 2366
_reflns_number_total 3849
_reflns_threshold_expression >2sigma(I)
_cod_data_source_file jo101730w_si_002.cif
_cod_data_source_block x10151
_cod_database_code 4025874

loop_
_symmetry_equiv_pos_as_xyz
'x, y, z'
'-x+1/2, -y, z+1/2'
'x+1/2, -y+1/2, -z'
'-x, y+1/2, -z+1/2'
'-x, -y, -z'
'x-1/2, y, -z-1/2'
'-x-1/2, y-1/2, z'
'x, -y-1/2, z-1/2'

loop_
_atom_site_label
_atom_site_type_symbol
_atom_site_fract_x
_atom_site_fract_y
_atom_site_fract_z
_atom_site_U_iso_or_equiv
_atom_site_adp_type
_atom_site_occupancy
_atom_site_symmetry_multiplicity
_atom_site_calc_flag
_atom_site_refinement_flags
_atom_site_disorder_assembly
_atom_site_disorder_group
N1A N 0.8826(4) 0.1312(3) 0.52540(19) 0.0714(15) Uani 1 1 d . . .
C2A C 0.8019(6) 0.1397(3) 0.4997(2) 0.0691(18) Uani 1 1 d . . .
C3A C 0.7699(5) 0.2062(3) 0.4823(2) 0.077(2) Uani 1 1 d . . .
H3A H 0.7120 0.2103 0.4634 0.092 Uiso 1 1 calc R . .
C4A C 0.8263(6) 0.2642(4) 0.4939(2) 0.081(2) Uani 1 1 d . . .
H4A H 0.8075 0.3096 0.4828 0.098 Uiso 1 1 calc R . .
C5A C 0.9098(6) 0.2572(4) 0.5214(2) 0.080(2) Uani 1 1 d . . .
H5A H 0.9479 0.2975 0.5302 0.096 Uiso 1 1 calc R . .
C6A C 0.9373(5) 0.1897(3) 0.5360(2) 0.0708(18) Uani 1 1 d . . .
N7A N 0.7421(4) 0.0821(3) 0.48804(18) 0.0763(16) Uani 1 1 d . . .
H7A H 0.6928 0.0914 0.4688 0.092 Uiso 1 1 calc R . .
C8A C 0.7489(6) 0.0114(4) 0.5023(2) 0.0729(18) Uani 1 1 d . . .
O9A O 0.6823(4) -0.0297(2) 0.48932(16) 0.0847(14) Uani 1 1 d . . .
N10A N 0.8253(4) -0.0069(3) 0.5293(2) 0.0822(17) Uani 1 1 d . . .
H10A H 0.8710 0.0249 0.5364 0.099 Uiso 1 1 calc R . .
C11A C 0.8351(7) -0.0793(4) 0.5476(3) 0.123(3) Uani 1 1 d D . .
H11A H 0.7716 -0.0921 0.5632 0.147 Uiso 1 1 calc R . .
H11B H 0.8441 -0.1121 0.5213 0.147 Uiso 1 1 calc R . .
C12A C 0.9102(10) -0.0893(6) 0.5771(6) 0.247(10) Uani 1 1 d D . .
H12A H 0.8717 -0.0933 0.6062 0.296 Uiso 1 1 calc R . .
H12B H 0.9281 -0.1387 0.5694 0.296 Uiso 1 1 calc R . .
C13A C 0.9933(9) -0.0680(7) 0.5929(4) 0.177(5) Uani 1 1 d D . .
H13A H 0.9759 -0.0196 0.6032 0.212 Uiso 1 1 calc R . .
H13B H 1.0322 -0.0609 0.5641 0.212 Uiso 1 1 calc R . .
C14A C 1.0667(8) -0.0852(7) 0.6229(5) 0.194(6) Uani 1 1 d D . .
H14A H 1.0293 -0.0841 0.6524 0.233 Uiso 1 1 calc R . .
H14B H 1.0750 -0.1362 0.6161 0.233 Uiso 1 1 calc R . .
C15A C 1.1533(11) -0.0695(9) 0.6364(6) 0.281(11) Uani 1 1 d D . .
H15A H 1.1468 -0.0174 0.6372 0.337 Uiso 1 1 calc R . .
H15B H 1.1911 -0.0790 0.6077 0.337 Uiso 1 1 calc R . .
C16A C 1.2266(7) -0.0773(5) 0.6665(4) 0.139(4) Uani 1 1 d D . .
H16A H 1.2910 -0.0680 0.6514 0.208 Uiso 1 1 calc R . .
H16B H 1.2260 -0.1257 0.6786 0.208 Uiso 1 1 calc R . .
H16C H 1.2172 -0.0439 0.6920 0.208 Uiso 1 1 calc R . .
C17A C 1.0247(6) 0.1795(3) 0.5630(3) 0.0733(19) Uani 1 1 d . . .
C18A C 1.1011(6) 0.1752(3) 0.5858(3) 0.075(2) Uani 1 1 d . . .
C19A C 1.1888(5) 0.1700(4) 0.6144(2) 0.0755(19) Uani 1 1 d . . .
C20A C 1.2151(7) 0.2238(4) 0.6429(3) 0.119(3) Uani 1 1 d . . .
H20A H 1.1761 0.2659 0.6430 0.142 Uiso 1 1 calc R . .
C21A C 1.2962(8) 0.2189(4) 0.6713(4) 0.146(4) Uani 1 1 d . . .
H21A H 1.3111 0.2568 0.6917 0.175 Uiso 1 1 calc R . .
C22A C 1.3574(6) 0.1595(5) 0.6708(4) 0.112(3) Uani 1 1 d . . .
H22A H 1.4145 0.1561 0.6902 0.135 Uiso 1 1 calc R . .
C23A C 1.3321(7) 0.1063(5) 0.6413(3) 0.106(3) Uani 1 1 d . . .
H23A H 1.3726 0.0650 0.6401 0.127 Uiso 1 1 calc R . .
C24A C 1.2489(7) 0.1112(4) 0.6130(3) 0.097(2) Uani 1 1 d . . .
H24A H 1.2333 0.0736 0.5926 0.117 Uiso 1 1 calc R . .
N1B N 0.6203(4) 0.0421(3) 0.60596(18) 0.0690(15) Uani 1 1 d . . .
C2B C 0.5448(5) 0.0498(3) 0.5765(2) 0.0664(17) Uani 1 1 d . . .
C3B C 0.5232(5) 0.1137(4) 0.5547(2) 0.0764(19) Uani 1 1 d . . .
H3B H 0.4677 0.1177 0.5343 0.092 Uiso 1 1 calc R . .
C4B C 0.5834(6) 0.1704(4) 0.5633(3) 0.085(2) Uani 1 1 d . . .
H4B H 0.5701 0.2145 0.5487 0.102 Uiso 1 1 calc R . .
C5B C 0.6640(5) 0.1640(4) 0.5932(2) 0.080(2) Uani 1 1 d . . .
H5B H 0.7067 0.2031 0.5995 0.096 Uiso 1 1 calc R . .
C6B C 0.6804(5) 0.0991(4) 0.6136(2) 0.0707(18) Uani 1 1 d . . .
N7B N 0.4828(4) -0.0070(3) 0.56758(18) 0.0737(16) Uani 1 1 d . . .
H7B H 0.4352 0.0017 0.5473 0.088 Uiso 1 1 calc R . .
C8B C 0.4822(6) -0.0758(4) 0.5849(2) 0.0752(19) Uani 1 1 d . . .
O9B O 0.4178(4) -0.1176(2) 0.57116(17) 0.0890(15) Uani 1 1 d . . .
N10B N 0.5525(5) -0.0918(3) 0.6160(2) 0.0855(18) Uani 1 1 d . . .
H10B H 0.5987 -0.0602 0.6228 0.103 Uiso 1 1 calc R . .
C11B C 0.5543(7) -0.1600(4) 0.6389(3) 0.117(3) Uani 1 1 d D . .
H11C H 0.5041 -0.1597 0.6641 0.140 Uiso 1 1 calc R . .
H11D H 0.5339 -0.1968 0.6165 0.140 Uiso 1 1 calc R . .
C12B C 0.6408(10) -0.1772(7) 0.6560(5) 0.287(11) Uani 1 1 d D . .
H12C H 0.6379 -0.2292 0.6521 0.345 Uiso 1 1 calc R . .
H12D H 0.6851 -0.1610 0.6307 0.345 Uiso 1 1 calc R . .
C13B C 0.7005(11) -0.1735(15) 0.6890(5) 0.41(2) Uani 1 1 d D . .
H13C H 0.6595 -0.1867 0.7161 0.498 Uiso 1 1 calc R . .
H13D H 0.7137 -0.1222 0.6923 0.498 Uiso 1 1 calc R . .
C14B C 0.7898(10) -0.2038(10) 0.6970(6) 0.298(12) Uani 1 1 d D . .
H14C H 0.7735 -0.2499 0.7113 0.357 Uiso 1 1 calc R . .
H14D H 0.8166 -0.2150 0.6660 0.357 Uiso 1 1 calc R . .
C15B C 0.8668(8) -0.1806(7) 0.7200(4) 0.189(6) Uani 1 1 d D . .
H15C H 0.8410 -0.1694 0.7512 0.227 Uiso 1 1 calc R . .
H15D H 0.8843 -0.1346 0.7058 0.227 Uiso 1 1 calc R . .
C16B C 0.9559(9) -0.2142(7) 0.7270(6) 0.213(7) Uani 1 1 d D . .
H16D H 1.0013 -0.1830 0.7441 0.319 Uiso 1 1 calc R . .
H16E H 0.9860 -0.2261 0.6972 0.319 Uiso 1 1 calc R . .
H16F H 0.9445 -0.2576 0.7447 0.319 Uiso 1 1 calc R . .
C17B C 0.7615(6) 0.0887(3) 0.6453(2) 0.0707(18) Uani 1 1 d . . .
C18B C 0.8300(5) 0.0797(3) 0.6720(3) 0.0710(18) Uani 1 1 d . . .
C19B C 0.9117(5) 0.0684(3) 0.7035(2) 0.0710(18) Uani 1 1 d . . .
C20B C 1.0017(6) 0.1030(4) 0.6986(3) 0.089(2) Uani 1 1 d . . .
H20B H 1.0100 0.1362 0.6743 0.107 Uiso 1 1 calc R . .
C21B C 1.0807(6) 0.0902(5) 0.7286(4) 0.101(3) Uani 1 1 d . . .
H21B H 1.1432 0.1134 0.7244 0.122 Uiso 1 1 calc R . .
C22B C 1.0676(6) 0.0435(5) 0.7646(3) 0.095(2) Uani 1 1 d . . .
H22B H 1.1208 0.0354 0.7858 0.114 Uiso 1 1 calc R . .
C23B C 0.9792(7) 0.0089(4) 0.7699(3) 0.094(2) Uani 1 1 d . . .
H23B H 0.9712 -0.0239 0.7944 0.113 Uiso 1 1 calc R . .
C24B C 0.9007(5) 0.0213(4) 0.7399(3) 0.080(2) Uani 1 1 d . . .
H24B H 0.8387 -0.0026 0.7441 0.096 Uiso 1 1 calc R . .

loop_
_atom_site_aniso_label
_atom_site_aniso_U_11
_atom_site_aniso_U_22
_atom_site_aniso_U_33
_atom_site_aniso_U_23
_atom_site_aniso_U_13
_atom_site_aniso_U_12
N1A 0.078(4) 0.060(4) 0.077(4) 0.002(3) -0.005(3) -0.004(3)
C2A 0.084(5) 0.050(4) 0.074(5) -0.005(3) 0.008(4) -0.008(4)
C3A 0.089(5) 0.060(5) 0.082(5) 0.006(4) -0.007(4) -0.003(4)
C4A 0.101(6) 0.061(5) 0.082(5) 0.008(4) 0.000(4) -0.015(4)
C5A 0.104(6) 0.059(5) 0.077(5) 0.002(4) 0.000(4) -0.014(4)
C6A 0.079(5) 0.056(4) 0.078(5) -0.002(4) 0.001(4) -0.017(4)
N7A 0.087(4) 0.056(4) 0.086(4) 0.001(3) -0.017(3) -0.002(3)
C8A 0.084(5) 0.057(5) 0.077(5) -0.011(4) -0.012(4) -0.002(4)
O9A 0.101(4) 0.057(3) 0.096(3) -0.007(2) -0.027(3) -0.005(3)
N10A 0.090(4) 0.057(4) 0.100(4) -0.005(3) -0.019(4) -0.005(3)
C11A 0.159(8) 0.057(5) 0.152(8) 0.001(5) -0.068(7) 0.003(5)
C12A 0.194(13) 0.129(11) 0.42(3) 0.076(13) -0.165(16) 0.013(9)
C13A 0.176(12) 0.160(11) 0.196(12) 0.040(9) -0.064(10) -0.035(9)
C14A 0.127(9) 0.156(11) 0.299(18) 0.045(11) -0.086(10) 0.009(8)
C15A 0.269(19) 0.243(18) 0.33(2) 0.117(16) -0.201(19) -0.079(15)
C16A 0.145(8) 0.104(7) 0.166(9) 0.001(6) -0.047(7) 0.017(6)
C17A 0.084(5) 0.053(4) 0.084(5) -0.002(4) 0.002(5) -0.018(4)
C18A 0.092(6) 0.048(4) 0.086(5) 0.003(4) 0.007(5) -0.014(4)
C19A 0.069(5) 0.063(5) 0.094(5) 0.011(4) -0.001(4) -0.012(4)
C20A 0.114(7) 0.058(5) 0.184(9) -0.014(5) -0.065(7) 0.005(5)
C21A 0.140(8) 0.058(5) 0.240(12) -0.024(6) -0.085(8) 0.004(6)
C22A 0.087(6) 0.083(6) 0.167(9) 0.023(6) -0.026(6) -0.006(5)
C23A 0.110(7) 0.093(7) 0.114(7) 0.009(6) 0.009(6) 0.018(6)
C24A 0.122(7) 0.073(5) 0.097(6) -0.002(4) 0.000(5) 0.015(5)
N1B 0.078(4) 0.057(3) 0.071(4) -0.005(3) -0.005(3) -0.002(3)
C2B 0.069(4) 0.057(5) 0.074(4) -0.001(4) -0.008(4) 0.003(4)
C3B 0.081(5) 0.063(5) 0.084(5) 0.002(4) -0.015(4) -0.009(4)
C4B 0.092(5) 0.064(5) 0.099(6) 0.008(4) -0.009(5) 0.003(4)
C5B 0.085(5) 0.068(5) 0.087(5) 0.004(4) -0.009(4) -0.011(4)
C6B 0.083(5) 0.065(5) 0.065(4) -0.003(4) -0.003(4) 0.001(4)
N7B 0.082(4) 0.054(4) 0.086(4) 0.003(3) -0.016(3) -0.001(3)
C8B 0.083(5) 0.064(5) 0.078(5) -0.006(4) -0.012(4) 0.004(4)
O9B 0.101(4) 0.057(3) 0.109(4) -0.002(3) -0.028(3) -0.003(3)
N10B 0.102(4) 0.054(4) 0.100(4) 0.005(3) -0.029(4) -0.003(3)
C11B 0.145(8) 0.066(5) 0.139(7) 0.021(5) -0.049(6) 0.006(5)
C12B 0.27(2) 0.188(15) 0.40(3) 0.184(17) -0.019(19) 0.105(14)
C13B 0.144(13) 0.92(7) 0.182(16) -0.01(2) -0.080(12) 0.07(2)
C14B 0.191(15) 0.40(3) 0.30(2) -0.17(2) -0.105(16) 0.049(17)
C15B 0.144(10) 0.263(17) 0.160(11) 0.025(11) -0.011(9) 0.045(12)
C16B 0.145(10) 0.169(11) 0.32(2) 0.059(12) 0.015(11) 0.079(9)
C17B 0.082(5) 0.058(4) 0.072(5) -0.005(3) 0.005(4) -0.003(4)
C18B 0.071(5) 0.061(4) 0.081(5) -0.009(4) -0.002(4) -0.006(4)
C19B 0.070(5) 0.054(4) 0.089(5) -0.007(4) -0.004(4) -0.008(4)
C20B 0.088(5) 0.077(5) 0.103(6) 0.002(4) -0.007(5) -0.017(4)
C21B 0.073(5) 0.100(6) 0.132(7) -0.016(6) -0.010(5) -0.009(5)
C22B 0.086(6) 0.095(6) 0.103(7) -0.012(5) -0.014(5) 0.014(5)
C23B 0.103(6) 0.081(5) 0.097(6) 0.007(4) -0.006(5) 0.019(5)
C24B 0.077(5) 0.062(4) 0.101(6) 0.005(4) -0.001(4) -0.003(4)

loop_
_atom_type_symbol
_atom_type_description
_atom_type_scat_dispersion_real
_atom_type_scat_dispersion_imag
_atom_type_scat_source
C C 0.0033 0.0016 'International Tables Vol C Tables 4.2.6.8 and 6.1.1.4'
H H 0.0000 0.0000 'International Tables Vol C Tables 4.2.6.8 and 6.1.1.4'
N N 0.0061 0.0033 'International Tables Vol C Tables 4.2.6.8 and 6.1.1.4'
O O 0.0106 0.0060 'International Tables Vol C Tables 4.2.6.8 and 6.1.1.4'

loop_
_geom_angle_atom_site_label_1
_geom_angle_atom_site_label_2
_geom_angle_atom_site_label_3
_geom_angle
_geom_angle_site_symmetry_1
_geom_angle_site_symmetry_3
_geom_angle_publ_flag
C2A N1A C6A 117.7(6) . . ?
N1A C2A N7A 120.6(6) . . ?
N1A C2A C3A 123.6(6) . . ?
N7A C2A C3A 115.7(6) . . ?
C4A C3A C2A 117.2(6) . . ?
C4A C3A H3A 121.4 . . ?
C2A C3A H3A 121.4 . . ?
C3A C4A C5A 120.6(7) . . ?
C3A C4A H4A 119.7 . . ?
C5A C4A H4A 119.7 . . ?
C4A C5A C6A 118.4(7) . . ?
C4A C5A H5A 120.8 . . ?
C6A C5A H5A 120.8 . . ?
N1A C6A C5A 122.4(6) . . ?
N1A C6A C17A 117.0(6) . . ?
C5A C6A C17A 120.5(6) . . ?
C2A N7A C8A 129.6(6) . . ?
C2A N7A H7A 115.2 . . ?
C8A N7A H7A 115.2 . . ?
O9A C8A N10A 124.4(6) . . ?
O9A C8A N7A 117.5(6) . . ?
N10A C8A N7A 118.1(6) . . ?
C8A N10A C11A 121.4(6) . . ?
C8A N10A H10A 119.3 . . ?
C11A N10A H10A 119.3 . . ?
C12A C11A N10A 115.5(8) . . ?
C12A C11A H11A 108.4 . . ?
N10A C11A H11A 108.4 . . ?
C12A C11A H11B 108.4 . . ?
N10A C11A H11B 108.4 . . ?
H11A C11A H11B 107.5 . . ?
C13A C12A C11A 147.8(13) . . ?
C13A C12A H12A 99.8 . . ?
C11A C12A H12A 99.8 . . ?
C13A C12A H12B 99.8 . . ?
C11A C12A H12B 99.8 . . ?
H12A C12A H12B 104.1 . . ?
C12A C13A C14A 142.3(13) . . ?
C12A C13A H13A 101.4 . . ?
C14A C13A H13A 101.4 . . ?
C12A C13A H13B 101.4 . . ?
C14A C13A H13B 101.4 . . ?
H13A C13A H13B 104.6 . . ?
C15A C14A C13A 144.2(14) . . ?
C15A C14A H14A 100.9 . . ?
C13A C14A H14A 100.9 . . ?
C15A C14A H14B 100.9 . . ?
C13A C14A H14B 100.9 . . ?
H14A C14A H14B 104.4 . . ?
C14A C15A C16A 149.6(16) . . ?
C14A C15A H15A 99.3 . . ?
C16A C15A H15A 99.3 . . ?
C14A C15A H15B 99.3 . . ?
C16A C15A H15B 99.3 . . ?
H15A C15A H15B 104.0 . . ?
C15A C16A H16A 109.5 . . ?
C15A C16A H16B 109.5 . . ?
H16A C16A H16B 109.5 . . ?
C15A C16A H16C 109.5 . . ?
H16A C16A H16C 109.5 . . ?
H16B C16A H16C 109.5 . . ?
C18A C17A C6A 175.9(7) . . ?
C17A C18A C19A 177.6(7) . . ?
C20A C19A C24A 118.3(7) . . ?
C20A C19A C18A 120.7(7) . . ?
C24A C19A C18A 121.0(7) . . ?
C19A C20A C21A 121.5(8) . . ?
C19A C20A H20A 119.2 . . ?
C21A C20A H20A 119.2 . . ?
C20A C21A C22A 121.0(9) . . ?
C20A C21A H21A 119.5 . . ?
C22A C21A H21A 119.5 . . ?
C23A C22A C21A 117.3(8) . . ?
C23A C22A H22A 121.4 . . ?
C21A C22A H22A 121.4 . . ?
C22A C23A C24A 121.4(8) . . ?
C22A C23A H23A 119.3 . . ?
C24A C23A H23A 119.3 . . ?
C19A C24A C23A 120.4(8) . . ?
C19A C24A H24A 119.8 . . ?
C23A C24A H24A 119.8 . . ?
C2B N1B C6B 117.6(5) . . ?
N1B C2B N7B 119.3(6) . . ?
N1B C2B C3B 122.9(6) . . ?
N7B C2B C3B 117.8(6) . . ?
C4B C3B C2B 118.5(6) . . ?
C4B C3B H3B 120.7 . . ?
C2B C3B H3B 120.7 . . ?
C3B C4B C5B 120.1(7) . . ?
C3B C4B H4B 119.9 . . ?
C5B C4B H4B 119.9 . . ?
C6B C5B C4B 118.0(7) . . ?
C6B C5B H5B 121.0 . . ?
C4B C5B H5B 121.0 . . ?
N1B C6B C5B 122.8(6) . . ?
N1B C6B C17B 116.0(6) . . ?
C5B C6B C17B 121.2(6) . . ?
C2B N7B C8B 131.4(6) . . ?
C2B N7B H7B 114.3 . . ?
C8B N7B H7B 114.3 . . ?
O9B C8B N10B 124.2(7) . . ?
O9B C8B N7B 119.0(6) . . ?
N10B C8B N7B 116.8(7) . . ?
C8B N10B C11B 121.4(6) . . ?
C8B N10B H10B 119.3 . . ?
C11B N10B H10B 119.3 . . ?
C12B C11B N10B 114.3(8) . . ?
C12B C11B H11C 108.7 . . ?
N10B C11B H11C 108.7 . . ?
C12B C11B H11D 108.7 . . ?
N10B C11B H11D 108.7 . . ?
H11C C11B H11D 107.6 . . ?
C13B C12B C11B 147.9(18) . . ?
C13B C12B H12C 99.8 . . ?
C11B C12B H12C 99.8 . . ?
C13B C12B H12D 99.8 . . ?
C11B C12B H12D 99.8 . . ?
H12C C12B H12D 104.1 . . ?
C12B C13B C14B 132.4(18) . . ?
C12B C13B H13C 104.1 . . ?
C14B C13B H13C 104.1 . . ?
C12B C13B H13D 104.1 . . ?
C14B C13B H13D 104.1 . . ?
H13C C13B H13D 105.5 . . ?
C15B C14B C13B 130.1(16) . . ?
C15B C14B H14C 104.8 . . ?
C13B C14B H14C 104.8 . . ?
C15B C14B H14D 104.8 . . ?
C13B C14B H14D 104.8 . . ?
H14C C14B H14D 105.8 . . ?
C14B C15B C16B 127.3(14) . . ?
C14B C15B H15C 105.5 . . ?
C16B C15B H15C 105.5 . . ?
C14B C15B H15D 105.5 . . ?
C16B C15B H15D 105.5 . . ?
H15C C15B H15D 106.1 . . ?
C15B C16B H16D 109.5 . . ?
C15B C16B H16E 109.5 . . ?
H16D C16B H16E 109.5 . . ?
C15B C16B H16F 109.5 . . ?
H16D C16B H16F 109.5 . . ?
H16E C16B H16F 109.5 . . ?
C18B C17B C6B 179.7(8) . . ?
C17B C18B C19B 179.6(8) . . ?
C20B C19B C24B 118.4(7) . . ?
C20B C19B C18B 121.7(7) . . ?
C24B C19B C18B 119.9(6) . . ?
C19B C20B C21B 120.9(8) . . ?
C19B C20B H20B 119.5 . . ?
C21B C20B H20B 119.5 . . ?
C22B C21B C20B 119.5(8) . . ?
C22B C21B H21B 120.3 . . ?
C20B C21B H21B 120.3 . . ?
C23B C22B C21B 120.2(8) . . ?
C23B C22B H22B 119.9 . . ?
C21B C22B H22B 119.9 . . ?
C22B C23B C24B 120.3(8) . . ?
C22B C23B H23B 119.8 . . ?
C24B C23B H23B 119.8 . . ?
C23B C24B C19B 120.5(7) . . ?
C23B C24B H24B 119.7 . . ?
C19B C24B H24B 119.7 . . ?

loop_
_geom_bond_atom_site_label_1
_geom_bond_atom_site_label_2
_geom_bond_distance
_geom_bond_site_symmetry_2
_geom_bond_publ_flag
N1A C2A 1.318(8) . ?
N1A C6A 1.360(8) . ?
C2A N7A 1.390(8) . ?
C2A C3A 1.421(9) . ?
C3A C4A 1.371(9) . ?
C3A H3A 0.9500 . ?
C4A C5A 1.376(9) . ?
C4A H4A 0.9500 . ?
C5A C6A 1.394(9) . ?
C5A H5A 0.9500 . ?
C6A C17A 1.418(11) . ?
N7A C8A 1.403(8) . ?
N7A H7A 0.8800 . ?
C8A O9A 1.239(7) . ?
C8A N10A 1.330(8) . ?
N10A C11A 1.473(9) . ?
N10A H10A 0.8800 . ?
C11A C12A 1.329(8) . ?
C11A H11A 0.9900 . ?
C11A H11B 0.9900 . ?
C12A C13A 1.264(9) . ?
C12A H12A 0.9900 . ?
C12A H12B 0.9900 . ?
C13A C14A 1.350(8) . ?
C13A H13A 0.9900 . ?
C13A H13B 0.9900 . ?
C14A C15A 1.255(9) . ?
C14A H14A 0.9900 . ?
C14A H14B 0.9900 . ?
C15A C16A 1.318(8) . ?
C15A H15A 0.9900 . ?
C15A H15B 0.9900 . ?
C16A H16A 0.9800 . ?
C16A H16B 0.9800 . ?
C16A H16C 0.9800 . ?
C17A C18A 1.216(10) . ?
C18A C19A 1.436(11) . ?
C19A C20A 1.357(10) . ?
C19A C24A 1.371(10) . ?
C20A C21A 1.362(11) . ?
C20A H20A 0.9500 . ?
C21A C22A 1.388(11) . ?
C21A H21A 0.9500 . ?
C22A C23A 1.364(11) . ?
C22A H22A 0.9500 . ?
C23A C24A 1.381(11) . ?
C23A H23A 0.9500 . ?
C24A H24A 0.9500 . ?
N1B C2B 1.328(7) . ?
N1B C6B 1.361(8) . ?
C2B N7B 1.380(8) . ?
C2B C3B 1.394(9) . ?
C3B C4B 1.362(9) . ?
C3B H3B 0.9500 . ?
C4B C5B 1.387(9) . ?
C4B H4B 0.9500 . ?
C5B C6B 1.378(9) . ?
C5B H5B 0.9500 . ?
C6B C17B 1.433(10) . ?
N7B C8B 1.395(8) . ?
N7B H7B 0.8800 . ?
C8B O9B 1.233(8) . ?
C8B N10B 1.335(8) . ?
N10B C11B 1.451(9) . ?
N10B H10B 0.8800 . ?
C11B C12B 1.296(8) . ?
C11B H11C 0.9900 . ?
C11B H11D 0.9900 . ?
C12B C13B 1.246(10) . ?
C12B H12C 0.9900 . ?
C12B H12D 0.9900 . ?
C13B C14B 1.342(10) . ?
C13B H13C 0.9900 . ?
C13B H13D 0.9900 . ?
C14B C15B 1.301(9) . ?
C14B H14C 0.9900 . ?
C14B H14D 0.9900 . ?
C15B C16B 1.361(9) . ?
C15B H15C 0.9900 . ?
C15B H15D 0.9900 . ?
C16B H16D 0.9800 . ?
C16B H16E 0.9800 . ?
C16B H16F 0.9800 . ?
C17B C18B 1.208(9) . ?
C18B C19B 1.438(10) . ?
C19B C20B 1.373(9) . ?
C19B C24B 1.388(9) . ?
C20B C21B 1.386(10) . ?
C20B H20B 0.9500 . ?
C21B C22B 1.379(11) . ?
C21B H21B 0.9500 . ?
C22B C23B 1.356(10) . ?
C22B H22B 0.9500 . ?
C23B C24B 1.381(10) . ?
C23B H23B 0.9500 . ?
C24B H24B 0.9500 . ?

loop_
_geom_torsion_atom_site_label_1
_geom_torsion_atom_site_label_2
_geom_torsion_atom_site_label_3
_geom_torsion_atom_site_label_4
_geom_torsion
_geom_torsion_site_symmetry_1
_geom_torsion_site_symmetry_2
_geom_torsion_site_symmetry_3
_geom_torsion_site_symmetry_4
_geom_torsion_publ_flag
C6A N1A C2A N7A -179.4(5) . . . . ?
C6A N1A C2A C3A 0.8(9) . . . . ?
N1A C2A C3A C4A -1.2(10) . . . . ?
N7A C2A C3A C4A 178.9(6) . . . . ?
C2A C3A C4A C5A -0.2(10) . . . . ?
C3A C4A C5A C6A 1.9(10) . . . . ?
C2A N1A C6A C5A 1.1(9) . . . . ?
C2A N1A C6A C17A -179.1(6) . . . . ?
C4A C5A C6A N1A -2.4(10) . . . . ?
C4A C5A C6A C17A 177.8(6) . . . . ?
N1A C2A N7A C8A 5.3(10) . . . . ?
C3A C2A N7A C8A -174.8(6) . . . . ?
C2A N7A C8A O9A 175.5(6) . . . . ?
C2A N7A C8A N10A -3.7(10) . . . . ?
O9A C8A N10A C11A -2.0(11) . . . . ?
N7A C8A N10A C11A 177.1(7) . . . . ?
C8A N10A C11A C12A -174.8(12) . . . . ?
N10A C11A C12A C13A -20(4) . . . . ?
C11A C12A C13A C14A -176(2) . . . . ?
C12A C13A C14A C15A 170(3) . . . . ?
C13A C14A C15A C16A 170(3) . . . . ?
N1A C6A C17A C18A 173(100) . . . . ?
C5A C6A C17A C18A -7(11) . . . . ?
C6A C17A C18A C19A 106(17) . . . . ?
C17A C18A C19A C20A -68(17) . . . . ?
C17A C18A C19A C24A 113(16) . . . . ?
C24A C19A C20A C21A -3.3(14) . . . . ?
C18A C19A C20A C21A 178.0(9) . . . . ?
C19A C20A C21A C22A 2.6(17) . . . . ?
C20A C21A C22A C23A -0.8(16) . . . . ?
C21A C22A C23A C24A -0.1(14) . . . . ?
C20A C19A C24A C23A 2.3(12) . . . . ?
C18A C19A C24A C23A -179.0(7) . . . . ?
C22A C23A C24A C19A -0.6(13) . . . . ?
C6B N1B C2B N7B 179.4(5) . . . . ?
C6B N1B C2B C3B -2.2(9) . . . . ?
N1B C2B C3B C4B 1.3(10) . . . . ?
N7B C2B C3B C4B 179.7(6) . . . . ?
C2B C3B C4B C5B -0.1(10) . . . . ?
C3B C4B C5B C6B 0.0(10) . . . . ?
C2B N1B C6B C5B 2.0(9) . . . . ?
C2B N1B C6B C17B -179.7(6) . . . . ?
C4B C5B C6B N1B -0.9(10) . . . . ?
C4B C5B C6B C17B -179.2(6) . . . . ?
N1B C2B N7B C8B 1.2(10) . . . . ?
C3B C2B N7B C8B -177.4(6) . . . . ?
C2B N7B C8B O9B -179.9(6) . . . . ?
C2B N7B C8B N10B 0.5(11) . . . . ?
O9B C8B N10B C11B -4.3(11) . . . . ?
N7B C8B N10B C11B 175.3(7) . . . . ?
C8B N10B C11B C12B 158.7(11) . . . . ?
N10B C11B C12B C13B 85(4) . . . . ?
C11B C12B C13B C14B 175(2) . . . . ?
C12B C13B C14B C15B 149(3) . . . . ?
C13B C14B C15B C16B 180(2) . . . . ?
N1B C6B C17B C18B 73(100) . . . . ?
C5B C6B C17B C18B -108(100) . . . . ?
C6B C17B C18B C19B -35(100) . . . . ?
C17B C18B C19B C20B 110(100) . . . . ?
C17B C18B C19B C24B -70(100) . . . . ?
C24B C19B C20B C21B 1.4(11) . . . . ?
C18B C19B C20B C21B -178.2(7) . . . . ?
C19B C20B C21B C22B -1.8(12) . . . . ?
C20B C21B C22B C23B 1.8(12) . . . . ?
C21B C22B C23B C24B -1.4(12) . . . . ?
C22B C23B C24B C19B 1.0(11) . . . . ?
C20B C19B C24B C23B -1.0(10) . . . . ?
C18B C19B C24B C23B 178.7(6) . . . . ?
